data_2015641
loop_
_publ_author_name
'Ayta\,c G\"urhan G\"ok\,ce'
'G\"ulcemal, S\"uleyman'
'Ayg\"un, Muhittin'
'\,Cetinkaya, Bekir'
'B\"uy\"ukg\"ung\"or, Orhan'

_publ_section_title <i>trans</i>-Bis[1-benzyl-3-(2,3,4,5,6-pentafluorobenzyl)benzimidazol-2-ylidene]dibromopalladium(II)
_journal_coeditor_code GD3050
_journal_issue 11
_journal_name_full 'Acta Crystallographica Section C'
_journal_page_first m535
_journal_page_last m537
_journal_paper_doi 10.1107/S0108270106039527
_journal_volume 62
_journal_year 2006
_chemical_formula_iupac '[Pd Br2 (C21 H13 F5 N2)2]'
_chemical_formula_moiety 'C42 H26 Br2 F10 N4 Pd'
_chemical_formula_sum 'C42 H26 Br2 F10 N4 Pd'
_chemical_formula_weight 1042.89
_chemical_name_systematic
;
trans-Bis[1-benzyl-3-(2,3,4,5,6-pentafluorobenzyl)benzimidazol-2-
ylidene]dibromopalladium(II)
;
_space_group_IT_number 2
_symmetry_cell_setting triclinic
_symmetry_space_group_name_Hall '-P 1'
_symmetry_space_group_name_H-M 'P -1'
_atom_sites_solution_hydrogens geom
_atom_sites_solution_primary direct
_atom_sites_solution_secondary difmap
_audit_creation_method SHELXL-97
_cell_angle_alpha 92.589(6)
_cell_angle_beta 95.610(6)
_cell_angle_gamma 92.520(6)
_cell_formula_units_Z 2
_cell_length_a 11.6122(8)
_cell_length_b 12.1401(9)
_cell_length_c 13.6590(11)
_cell_measurement_reflns_used 22882
_cell_measurement_temperature 293(2)
_cell_measurement_theta_max 28.08
_cell_measurement_theta_min 2.20
_cell_volume 1912.1(2)
_computing_cell_refinement X-AREA
_computing_data_collection 'X-AREA (Stoe & Cie, 2002)'
_computing_data_reduction 'X-RED32 (Stoe & Cie, 2002)'
_computing_molecular_graphics 'ORTEPIII (Burnett & Johnson, 1996) and PLATON (Spek, 2003)'
_computing_publication_material 'WinGX (Farrugia, 1999)'
_computing_structure_refinement 'SHELXL97 (Sheldrick, 1997)'
_computing_structure_solution 'SHELXS97 (Sheldrick, 1997)'
_diffrn_ambient_temperature 293(2)
_diffrn_detector_area_resol_mean 6.67
_diffrn_measured_fraction_theta_full 0.998
_diffrn_measured_fraction_theta_max 0.998
_diffrn_measurement_device_type 'Stoe IPDS-II'
_diffrn_measurement_method \w
_diffrn_radiation_monochromator graphite
_diffrn_radiation_source 'fine-focus sealed tube'
_diffrn_radiation_type MoK\a
_diffrn_radiation_wavelength 0.71073
_diffrn_reflns_av_R_equivalents 0.1213
_diffrn_reflns_av_sigmaI/netI 0.1241
_diffrn_reflns_limit_h_max 14
_diffrn_reflns_limit_h_min -14
_diffrn_reflns_limit_k_max 13
_diffrn_reflns_limit_k_min -14
_diffrn_reflns_limit_l_max 16
_diffrn_reflns_limit_l_min -16
_diffrn_reflns_number 23746
_diffrn_reflns_theta_full 26.00
_diffrn_reflns_theta_max 26.00
_diffrn_reflns_theta_min 2.20
_diffrn_standards_decay_% 0
_exptl_absorpt_coefficient_mu 2.662
_exptl_absorpt_correction_T_max 0.7956
_exptl_absorpt_correction_T_min 0.6458
_exptl_absorpt_correction_type integration
_exptl_crystal_colour colorless
_exptl_crystal_density_diffrn 1.811
_exptl_crystal_density_method 'not measured'
_exptl_crystal_description prism
_exptl_crystal_F_000 1024
_exptl_crystal_size_max 0.18
_exptl_crystal_size_mid 0.16
_exptl_crystal_size_min 0.09
_refine_diff_density_max 0.681
_refine_diff_density_min -0.551
_refine_ls_extinction_method none
_refine_ls_goodness_of_fit_ref 0.950
_refine_ls_hydrogen_treatment constr
_refine_ls_matrix_type full
_refine_ls_number_parameters 535
_refine_ls_number_reflns 7493
_refine_ls_number_restraints 1
_refine_ls_restrained_S_all 1.057
_refine_ls_R_factor_all 0.1331
_refine_ls_R_factor_gt 0.0591
_refine_ls_shift/su_max 0.002
_refine_ls_shift/su_mean 0.000
_refine_ls_structure_factor_coef Fsqd
_refine_ls_weighting_details 'calc w=1/[\s^2^(Fo^2^)+(0.035P)^2^] where P=(Fo^2^+2Fc^2^)/3'
_refine_ls_weighting_scheme calc
_refine_ls_wR_factor_gt 0.0979
_refine_ls_wR_factor_ref 0.1192
_reflns_number_gt 3911
_reflns_number_total 7493
_reflns_threshold_expression I>2\s(I)
_cod_data_source_file gd3050.cif
_cod_data_source_block II
_cod_depositor_comments
;
The following automatic conversions were performed:
'_geom_torsion_publ_flag' value 'Y' changed to 'y' according to
'/home/saulius/struct/CIF-dictionaries/cif_core.dic' dictionary named
'cif_core.dic' version 2.4.1 from 2010-06-29 (2 times).

Automatic conversion script
Id: cif_fix_enum 1527 2010-12-29 10:47:43Z saulius 

The following automatic conversions were performed:

'_geom_torsion_publ_flag' value 'Y' changed to 'y' according to
/home/saulius/struct/CIF-dictionaries/cif_core.dic dictionary named
'cif_core.dic' version 2.4.1 from 2010-06-29 (2 times).

Automatic conversion script
Id: cif_fix_values 1715 2011-07-08 13:25:40Z adriana 
;
_cod_database_code 2015641
_cod_database_fobs_code 2015641

loop_
_symmetry_equiv_pos_as_xyz
'x, y, z'
'-x, -y, -z'

loop_
_atom_site_type_symbol
_atom_site_label
_atom_site_fract_x
_atom_site_fract_y
_atom_site_fract_z
_atom_site_U_iso_or_equiv
_atom_site_adp_type
_atom_site_calc_flag
_atom_site_refinement_flags
_atom_site_occupancy
Pd Pd1A 0.5000 0.5000 0.5000 0.0390(2) Uani d SD 1
Pd Pd1B 1.0000 0.0000 0.0000 0.0522(3) Uani d S 1
Br Br1A 0.68688(7) 0.43920(9) 0.56497(9) 0.0748(3) Uani d D 1
Br Br1B 0.84040(8) -0.13100(10) 0.02265(8) 0.0749(3) Uani d . 1
F F1A 0.6118(4) 0.3252(5) 0.2509(4) 0.0777(16) Uani d . 1
F F2A 0.5235(6) 0.4242(6) 0.0911(5) 0.106(2) Uani d . 1
F F3A 0.2915(6) 0.4317(6) 0.0506(5) 0.109(2) Uani d . 1
F F4A 0.1487(5) 0.3474(6) 0.1782(5) 0.101(2) Uani d . 1
F F5A 0.2366(4) 0.2533(5) 0.3394(4) 0.0862(18) Uani d . 1
F F1B 0.8375(4) 0.3596(5) -0.0761(4) 0.0865(18) Uani d . 1
F F2B 0.6224(5) 0.3594(6) -0.1673(5) 0.0960(19) Uani d . 1
F F3B 0.4505(5) 0.2324(7) -0.1020(5) 0.112(2) Uani d . 1
F F4B 0.4963(5) 0.1100(7) 0.0540(5) 0.119(3) Uani d . 1
F F5B 0.7084(4) 0.1107(5) 0.1475(4) 0.0890(18) Uani d . 1
N N1A 0.4238(5) 0.2565(5) 0.4813(5) 0.0444(15) Uani d . 1
N N2A 0.3633(4) 0.3349(5) 0.6103(5) 0.0434(15) Uani d . 1
N N1B 0.9413(5) 0.1680(6) 0.1571(5) 0.0505(17) Uani d . 1
N N2B 1.0168(5) 0.0260(6) 0.2225(5) 0.0519(17) Uani d . 1
C C1A 0.4238(5) 0.3543(6) 0.5328(6) 0.0429(19) Uani d . 1
C C2A 0.3635(6) 0.1746(7) 0.5274(6) 0.048(2) Uani d . 1
C C3A 0.3414(7) 0.0620(8) 0.5055(7) 0.062(2) Uani d . 1
H H3A 0.3647 0.0278 0.4489 0.074 Uiso calc R 1
C C4A 0.2840(8) 0.0042(9) 0.5707(10) 0.079(3) Uani d . 1
H H4A 0.2680 -0.0711 0.5581 0.095 Uiso calc R 1
C C5A 0.2489(7) 0.0544(10) 0.6553(10) 0.078(3) Uani d . 1
H H5A 0.2114 0.0115 0.6984 0.093 Uiso calc R 1
C C6A 0.2679(6) 0.1666(8) 0.6775(7) 0.061(2) Uani d . 1
H H6A 0.2434 0.2006 0.7336 0.074 Uiso calc R 1
C C7A 0.3261(5) 0.2254(7) 0.6102(6) 0.047(2) Uani d . 1
C C21A 0.3459(6) 0.4187(7) 0.6870(6) 0.048(2) Uani d . 1
H H21A 0.3719 0.4902 0.6665 0.058 Uiso calc R 1
H H22A 0.3934 0.4033 0.7468 0.058 Uiso calc R 1
C C22A 0.2210(6) 0.4239(7) 0.7094(6) 0.048(2) Uani d . 1
C C23A 0.1337(6) 0.4276(7) 0.6351(7) 0.057(2) Uani d . 1
H H23A 0.1504 0.4269 0.5699 0.069 Uiso calc R 1
C C24A 0.0203(7) 0.4326(9) 0.6573(7) 0.067(3) Uani d . 1
H H24A -0.0390 0.4367 0.6068 0.081 Uiso calc R 1
C C25A -0.0049(8) 0.4314(10) 0.7515(9) 0.079(3) Uani d . 1
H H25A -0.0818 0.4322 0.7652 0.095 Uiso calc R 1
C C26A 0.0796(9) 0.4292(10) 0.8260(8) 0.089(3) Uani d . 1
H H26A 0.0614 0.4304 0.8908 0.106 Uiso calc R 1
C C27A 0.1953(8) 0.4249(9) 0.8055(7) 0.075(3) Uani d . 1
H H27A 0.2542 0.4229 0.8566 0.090 Uiso calc R 1
C C11A 0.4816(7) 0.2367(8) 0.3934(6) 0.057(2) Uani d . 1
H H11A 0.4826 0.1576 0.3801 0.069 Uiso calc R 1
H H12A 0.5613 0.2648 0.4063 0.069 Uiso calc R 1
C C12A 0.4280(6) 0.2877(7) 0.3024(6) 0.049(2) Uani d . 1
C C13A 0.4954(7) 0.3313(8) 0.2357(7) 0.057(2) Uani d . 1
C C14A 0.4517(9) 0.3799(9) 0.1513(7) 0.070(3) Uani d . 1
C C15A 0.3334(9) 0.3840(9) 0.1340(8) 0.075(3) Uani d . 1
C C16A 0.2633(8) 0.3418(9) 0.1953(8) 0.069(3) Uani d . 1
C C17A 0.3098(7) 0.2945(8) 0.2803(7) 0.062(2) Uani d . 1
C C1B 0.9845(6) 0.0689(7) 0.1351(6) 0.052(2) Uani d . 1
C C2B 0.9470(6) 0.1897(7) 0.2584(6) 0.049(2) Uani d . 1
C C3B 0.9115(8) 0.2746(9) 0.3142(8) 0.076(3) Uani d . 1
H H3B 0.8737 0.3331 0.2858 0.091 Uiso calc R 1
C C4B 0.9341(9) 0.2702(10) 0.4150(8) 0.080(3) Uani d . 1
H H4B 0.9118 0.3273 0.4556 0.097 Uiso calc R 1
C C5B 0.9900(9) 0.1816(11) 0.4573(8) 0.081(3) Uani d . 1
H H5B 1.0051 0.1813 0.5254 0.097 Uiso calc R 1
C C6B 1.0226(7) 0.0957(9) 0.4004(7) 0.064(3) Uani d . 1
H H6B 1.0603 0.0370 0.4282 0.076 Uiso calc R 1
C C7B 0.9974(6) 0.0992(8) 0.3000(6) 0.051(2) Uani d . 1
C C21B 1.0625(7) -0.0834(7) 0.2335(7) 0.060(2) Uani d . 1
H H21B 1.0396 -0.1281 0.1735 0.072 Uiso calc R 1
H H22B 1.0277 -0.1182 0.2868 0.072 Uiso calc R 1
C C22B 1.1924(6) -0.0821(7) 0.2544(6) 0.052(2) Uani d . 1
C C23B 1.2424(7) -0.1631(8) 0.3096(7) 0.065(2) Uani d . 1
H H23B 1.1960 -0.2148 0.3378 0.077 Uiso calc R 1
C C24B 1.3616(8) -0.1670(9) 0.3228(8) 0.073(3) Uani d . 1
H H24B 1.3956 -0.2214 0.3601 0.088 Uiso calc R 1
C C25B 1.4303(8) -0.0903(9) 0.2809(8) 0.076(3) Uani d . 1
H H25B 1.5105 -0.0934 0.2895 0.091 Uiso calc R 1
C C26B 1.3809(7) -0.0103(8) 0.2270(7) 0.063(2) Uani d . 1
H H26B 1.4274 0.0413 0.1988 0.076 Uiso calc R 1
C C27B 1.2622(7) -0.0053(8) 0.2141(7) 0.063(2) Uani d . 1
H H27B 1.2290 0.0503 0.1779 0.076 Uiso calc R 1
C C11B 0.9074(6) 0.2468(8) 0.0840(7) 0.061(2) Uani d . 1
H H11B 0.9575 0.2406 0.0314 0.073 Uiso calc R 1
H H12B 0.9204 0.3207 0.1143 0.073 Uiso calc R 1
C C12B 0.7833(6) 0.2333(7) 0.0394(6) 0.053(2) Uani d . 1
C C13B 0.7549(7) 0.2956(8) -0.0429(7) 0.063(2) Uani d . 1
C C14B 0.6443(8) 0.2966(9) -0.0902(7) 0.069(3) Uani d . 1
C C15B 0.5589(8) 0.2336(11) -0.0594(8) 0.083(3) Uani d . 1
C C16B 0.5815(7) 0.1711(9) 0.0206(8) 0.073(3) Uani d . 1
C C17B 0.6924(7) 0.1694(8) 0.0671(7) 0.061(2) Uani d . 1

loop_
_atom_site_aniso_label
_atom_site_aniso_U_11
_atom_site_aniso_U_22
_atom_site_aniso_U_33
_atom_site_aniso_U_12
_atom_site_aniso_U_13
_atom_site_aniso_U_23
Pd1A 0.0329(4) 0.0381(6) 0.0473(6) 0.0008(3) 0.0059(4) 0.0120(4)
Pd1B 0.0522(5) 0.0550(7) 0.0488(6) 0.0014(4) 0.0007(4) 0.0067(5)
Br1A 0.0458(4) 0.0747(7) 0.1049(9) 0.0047(4) -0.0021(5) 0.0361(6)
Br1B 0.0697(6) 0.0823(8) 0.0709(7) -0.0145(5) 0.0038(5) 0.0092(6)
F1A 0.069(3) 0.091(4) 0.078(4) 0.003(3) 0.029(3) 0.007(3)
F2A 0.142(5) 0.110(6) 0.072(4) -0.001(4) 0.040(4) 0.023(4)
F3A 0.157(6) 0.100(5) 0.065(4) 0.010(4) -0.027(4) 0.015(4)
F4A 0.079(4) 0.128(6) 0.089(5) 0.012(3) -0.027(3) 0.012(4)
F5A 0.052(3) 0.119(5) 0.086(4) -0.011(3) -0.002(3) 0.029(4)
F1B 0.085(3) 0.094(5) 0.085(4) 0.002(3) 0.017(3) 0.043(4)
F2B 0.112(4) 0.100(5) 0.073(4) 0.014(4) -0.022(3) 0.031(4)
F3B 0.070(4) 0.164(7) 0.097(5) 0.005(4) -0.020(3) 0.014(5)
F4B 0.071(4) 0.158(7) 0.125(6) -0.038(4) 0.003(4) 0.027(5)
F5B 0.085(3) 0.103(5) 0.081(4) -0.014(3) 0.004(3) 0.046(4)
N1A 0.042(3) 0.043(4) 0.049(4) -0.002(3) 0.004(3) 0.011(3)
N2A 0.038(3) 0.047(4) 0.046(4) -0.003(3) 0.005(3) 0.012(3)
N1B 0.050(3) 0.052(5) 0.049(5) 0.007(3) -0.002(3) 0.008(4)
N2B 0.052(3) 0.053(5) 0.051(5) 0.007(3) 0.002(3) 0.013(4)
C1A 0.033(3) 0.040(5) 0.055(5) 0.003(3) 0.000(3) 0.006(4)
C2A 0.040(4) 0.037(5) 0.065(6) 0.000(3) -0.003(4) 0.010(4)
C3A 0.063(5) 0.047(6) 0.071(7) 0.002(4) -0.008(4) -0.001(5)
C4A 0.065(6) 0.050(7) 0.117(10) -0.020(5) -0.017(6) 0.028(7)
C5A 0.048(5) 0.075(8) 0.109(10) -0.011(5) -0.007(5) 0.047(7)
C6A 0.045(4) 0.070(7) 0.070(6) -0.005(4) 0.002(4) 0.023(5)
C7A 0.031(3) 0.049(5) 0.062(6) -0.002(3) 0.001(3) 0.017(4)
C21A 0.048(4) 0.059(6) 0.038(5) 0.000(4) 0.007(3) 0.001(4)
C22A 0.049(4) 0.051(5) 0.044(5) 0.002(4) 0.003(4) 0.007(4)
C23A 0.050(4) 0.066(6) 0.057(6) 0.005(4) 0.006(4) 0.005(5)
C24A 0.056(5) 0.081(8) 0.064(7) 0.003(5) 0.001(4) -0.003(6)
C25A 0.052(5) 0.098(9) 0.089(9) 0.000(5) 0.019(5) 0.004(7)
C26A 0.101(8) 0.111(10) 0.061(7) 0.006(7) 0.039(6) 0.004(7)
C27A 0.070(6) 0.104(9) 0.055(6) 0.006(5) 0.017(5) 0.013(6)
C11A 0.055(4) 0.060(6) 0.058(6) 0.004(4) 0.010(4) 0.002(5)
C12A 0.056(4) 0.047(5) 0.045(5) 0.000(4) 0.009(4) 0.000(4)
C13A 0.064(5) 0.057(6) 0.051(6) 0.003(4) 0.013(4) -0.009(5)
C14A 0.106(8) 0.062(7) 0.044(6) -0.004(5) 0.025(5) 0.002(5)
C15A 0.100(8) 0.074(8) 0.045(6) 0.009(6) -0.014(5) -0.009(5)
C16A 0.075(6) 0.065(7) 0.062(7) -0.002(5) -0.009(5) 0.000(6)
C17A 0.062(5) 0.065(7) 0.055(6) -0.008(4) -0.002(4) 0.015(5)
C1B 0.050(4) 0.055(6) 0.050(5) 0.002(4) 0.001(4) 0.012(4)
C2B 0.047(4) 0.048(5) 0.050(6) -0.002(4) -0.002(4) 0.000(4)
C3B 0.075(6) 0.071(7) 0.083(8) 0.011(5) 0.012(5) -0.001(6)
C4B 0.104(7) 0.079(8) 0.057(7) -0.007(6) 0.015(6) -0.017(6)
C5B 0.095(7) 0.102(10) 0.045(6) -0.006(6) 0.007(5) 0.007(6)
C6B 0.056(5) 0.080(8) 0.055(6) -0.006(5) 0.004(4) 0.017(6)
C7B 0.046(4) 0.066(6) 0.040(5) -0.003(4) 0.001(3) 0.012(5)
C21B 0.063(5) 0.049(6) 0.068(6) 0.009(4) 0.003(4) 0.014(5)
C22B 0.051(4) 0.051(6) 0.051(5) 0.005(4) -0.002(4) -0.001(4)
C23B 0.070(5) 0.051(6) 0.070(7) 0.007(4) -0.008(4) 0.015(5)
C24B 0.070(6) 0.062(7) 0.084(8) 0.011(5) -0.018(5) 0.014(6)
C25B 0.056(5) 0.077(8) 0.092(8) 0.013(5) -0.009(5) -0.006(6)
C26B 0.054(5) 0.081(7) 0.055(6) -0.001(4) 0.010(4) 0.009(5)
C27B 0.064(5) 0.065(7) 0.060(6) 0.010(5) -0.004(4) 0.015(5)
C11B 0.055(4) 0.057(6) 0.070(6) 0.004(4) -0.002(4) 0.018(5)
C12B 0.056(4) 0.052(6) 0.051(5) 0.007(4) 0.004(4) 0.010(4)
C13B 0.064(5) 0.073(7) 0.055(6) 0.007(5) 0.011(4) 0.017(5)
C14B 0.072(6) 0.075(7) 0.059(6) 0.013(5) -0.008(5) 0.016(6)
C15B 0.061(6) 0.107(10) 0.077(8) 0.016(6) -0.013(5) 0.001(7)
C16B 0.056(5) 0.084(8) 0.079(8) -0.017(5) 0.006(5) 0.009(6)
C17B 0.068(5) 0.072(7) 0.046(5) 0.003(5) 0.012(4) 0.018(5)

loop_
_atom_type_symbol
_atom_type_description
_atom_type_scat_dispersion_real
_atom_type_scat_dispersion_imag
_atom_type_scat_source
C C 0.0033 0.0016 'International Tables Vol C Tables 4.2.6.8 and 6.1.1.4'
H H 0.0000 0.0000 'International Tables Vol C Tables 4.2.6.8 and 6.1.1.4'
N N 0.0061 0.0033 'International Tables Vol C Tables 4.2.6.8 and 6.1.1.4'
F F 0.0171 0.0103 'International Tables Vol C Tables 4.2.6.8 and 6.1.1.4'
Br Br -0.2901 2.4595 'International Tables Vol C Tables 4.2.6.8 and 6.1.1.4'
Pd Pd -0.9988 1.0072 'International Tables Vol C Tables 4.2.6.8 and 6.1.1.4'

loop_
_geom_angle_atom_site_label_1
_geom_angle_atom_site_label_2
_geom_angle_atom_site_label_3
_geom_angle_site_symmetry_1
_geom_angle_site_symmetry_3
_geom_angle
_geom_angle_publ_flag
C1A Pd1A C1A 2_666 . 180.0000(10) ?
C1A Pd1A Br1A 2_666 2_666 90.13(17) ?
C1A Pd1A Br1A . 2_666 89.87(18) y
C1A Pd1A Br1A 2_666 . 89.87(17) ?
C1A Pd1A Br1A . . 90.13(18) y
Br1A Pd1A Br1A 2_666 . 180.0000(10) ?
C1B Pd1B C1B 2_755 . 180.0(4) ?
C1B Pd1B Br1B 2_755 . 91.1(2) ?
C1B Pd1B Br1B 2_755 2_755 88.9(2) ?
C1B Pd1B Br1B . 2_755 91.1(2) y
C1B Pd1B Br1B . . 88.9(2) y
Br1B Pd1B Br1B . 2_755 180.00(5) ?
C1A N1A C2A . . 110.3(6) ?
C1A N1A C11A . . 125.6(7) ?
C2A N1A C11A . . 124.1(7) ?
C1A N2A C7A . . 111.3(7) ?
C1A N2A C21A . . 123.8(7) ?
C7A N2A C21A . . 124.9(6) ?
C1B N1B C2B . . 111.5(7) ?
C1B N1B C11B . . 123.7(7) ?
C2B N1B C11B . . 124.4(7) ?
C1B N2B C7B . . 110.6(7) ?
C1B N2B C21B . . 124.3(8) ?
C7B N2B C21B . . 125.1(7) ?
N2A C1A N1A . . 105.9(6) ?
N2A C1A Pd1A . . 127.3(6) ?
N1A C1A Pd1A . . 126.8(5) ?
C7A C2A C3A . . 121.2(8) ?
C7A C2A N1A . . 106.2(7) ?
C3A C2A N1A . . 132.5(8) ?
C4A C3A C2A . . 117.1(9) ?
C4A C3A H3A . . 121.5 ?
C2A C3A H3A . . 121.5 ?
C3A C4A C5A . . 121.9(10) ?
C3A C4A H4A . . 119.0 ?
C5A C4A H4A . . 119.0 ?
C6A C5A C4A . . 121.9(10) ?
C6A C5A H5A . . 119.0 ?
C4A C5A H5A . . 119.0 ?
C5A C6A C7A . . 115.8(10) ?
C5A C6A H6A . . 122.1 ?
C7A C6A H6A . . 122.1 ?
C2A C7A N2A . . 106.3(7) ?
C2A C7A C6A . . 122.0(9) ?
N2A C7A C6A . . 131.6(9) ?
N2A C21A C22A . . 113.5(6) ?
N2A C21A H21A . . 108.9 ?
C22A C21A H21A . . 108.9 ?
N2A C21A H22A . . 108.9 ?
C22A C21A H22A . . 108.9 ?
H21A C21A H22A . . 107.7 ?
C23A C22A C27A . . 119.6(7) ?
C23A C22A C21A . . 120.7(7) ?
C27A C22A C21A . . 119.6(7) ?
C22A C23A C24A . . 119.8(8) ?
C22A C23A H23A . . 120.1 ?
C24A C23A H23A . . 120.1 ?
C25A C24A C23A . . 120.5(9) ?
C25A C24A H24A . . 119.8 ?
C23A C24A H24A . . 119.8 ?
C26A C25A C24A . . 120.9(9) ?
C26A C25A H25A . . 119.6 ?
C24A C25A H25A . . 119.6 ?
C25A C26A C27A . . 119.7(9) ?
C25A C26A H26A . . 120.1 ?
C27A C26A H26A . . 120.1 ?
C22A C27A C26A . . 119.5(9) ?
C22A C27A H27A . . 120.2 ?
C26A C27A H27A . . 120.2 ?
N1A C11A C12A . . 115.3(6) ?
N1A C11A H11A . . 108.5 ?
C12A C11A H11A . . 108.5 ?
N1A C11A H12A . . 108.5 ?
C12A C11A H12A . . 108.5 ?
H11A C11A H12A . . 107.5 ?
C13A C12A C17A . . 115.5(8) ?
C13A C12A C11A . . 121.1(7) ?
C17A C12A C11A . . 123.4(7) ?
F1A C13A C12A . . 119.0(8) ?
F1A C13A C14A . . 117.1(8) ?
C12A C13A C14A . . 123.8(8) ?
F2A C14A C15A . . 122.1(10) ?
F2A C14A C13A . . 120.4(9) ?
C15A C14A C13A . . 117.5(9) ?
C16A C15A F3A . . 121.5(10) ?
C16A C15A C14A . . 121.5(10) ?
F3A C15A C14A . . 117.0(10) ?
C15A C16A F4A . . 120.8(10) ?
C15A C16A C17A . . 119.7(9) ?
F4A C16A C17A . . 119.4(9) ?
F5A C17A C12A . . 120.4(8) ?
F5A C17A C16A . . 117.7(8) ?
C12A C17A C16A . . 121.9(9) ?
N2B C1B N1B . . 105.7(7) ?
N2B C1B Pd1B . . 126.9(6) ?
N1B C1B Pd1B . . 127.4(6) ?
C3B C2B C7B . . 122.1(9) ?
C3B C2B N1B . . 132.6(8) ?
C7B C2B N1B . . 105.3(7) ?
C2B C3B C4B . . 116.9(10) ?
C2B C3B H3B . . 121.6 ?
C4B C3B H3B . . 121.6 ?
C3B C4B C5B . . 121.3(10) ?
C3B C4B H4B . . 119.4 ?
C5B C4B H4B . . 119.4 ?
C6B C5B C4B . . 121.1(10) ?
C6B C5B H5B . . 119.4 ?
C4B C5B H5B . . 119.4 ?
C5B C6B C7B . . 117.4(9) ?
C5B C6B H6B . . 121.3 ?
C7B C6B H6B . . 121.3 ?
C6B C7B C2B . . 121.1(9) ?
C6B C7B N2B . . 132.0(8) ?
C2B C7B N2B . . 106.9(7) ?
N2B C21B C22B . . 113.9(7) ?
N2B C21B H21B . . 108.8 ?
C22B C21B H21B . . 108.8 ?
N2B C21B H22B . . 108.8 ?
C22B C21B H22B . . 108.8 ?
H21B C21B H22B . . 107.7 ?
C27B C22B C23B . . 119.5(7) ?
C27B C22B C21B . . 120.9(7) ?
C23B C22B C21B . . 119.5(8) ?
C22B C23B C24B . . 119.7(9) ?
C22B C23B H23B . . 120.1 ?
C24B C23B H23B . . 120.1 ?
C25B C24B C23B . . 120.1(9) ?
C25B C24B H24B . . 119.9 ?
C23B C24B H24B . . 119.9 ?
C26B C25B C24B . . 120.1(8) ?
C26B C25B H25B . . 120.0 ?
C24B C25B H25B . . 120.0 ?
C25B C26B C27B . . 120.2(9) ?
C25B C26B H26B . . 119.9 ?
C27B C26B H26B . . 119.9 ?
C26B C27B C22B . . 120.4(8) ?
C26B C27B H27B . . 119.8 ?
C22B C27B H27B . . 119.8 ?
N1B C11B C12B . . 115.2(7) ?
N1B C11B H11B . . 108.5 ?
C12B C11B H11B . . 108.5 ?
N1B C11B H12B . . 108.5 ?
C12B C11B H12B . . 108.5 ?
H11B C11B H12B . . 107.5 ?
C17B C12B C13B . . 114.3(7) ?
C17B C12B C11B . . 130.0(8) ?
C13B C12B C11B . . 115.7(8) ?
F1B C13B C14B . . 117.8(9) ?
F1B C13B C12B . . 118.9(8) ?
C14B C13B C12B . . 123.3(9) ?
C15B C14B F2B . . 119.9(8) ?
C15B C14B C13B . . 119.7(9) ?
F2B C14B C13B . . 120.4(9) ?
F3B C15B C14B . . 122.1(11) ?
F3B C15B C16B . . 118.3(11) ?
C14B C15B C16B . . 119.6(8) ?
F4B C16B C15B . . 120.3(9) ?
F4B C16B C17B . . 119.3(10) ?
C15B C16B C17B . . 120.4(9) ?
F5B C17B C12B . . 119.4(8) ?
F5B C17B C16B . . 117.8(8) ?
C12B C17B C16B . . 122.5(9) ?

loop_
_geom_bond_atom_site_label_1
_geom_bond_atom_site_label_2
_geom_bond_site_symmetry_2
_geom_bond_distance
_geom_bond_publ_flag
Pd1A C1A 2_666 2.030(8) ?
Pd1A C1A . 2.030(8) ?
Pd1A Br1A 2_666 2.4218(8) ?
Pd1A Br1A . 2.4218(8) ?
Pd1B C1B 2_755 2.018(9) ?
Pd1B C1B . 2.018(9) ?
Pd1B Br1B . 2.4407(10) ?
Pd1B Br1B 2_755 2.4407(10) ?
F1A C13A . 1.353(9) ?
F2A C14A . 1.340(10) ?
F3A C15A . 1.359(11) ?
F4A C16A . 1.333(10) ?
F5A C17A . 1.326(10) ?
F1B C13B . 1.334(10) ?
F2B C14B . 1.338(10) ?
F3B C15B . 1.333(10) ?
F4B C16B . 1.337(11) ?
F5B C17B . 1.338(9) ?
N1A C1A . 1.352(10) y
N1A C2A . 1.399(9) y
N1A C11A . 1.448(10) y
N2A C1A . 1.351(9) y
N2A C7A . 1.380(10) y
N2A C21A . 1.461(10) y
C2A C7A . 1.379(11) y
N1B C1B . 1.357(10) y
N1B C2B . 1.392(10) y
N1B C11B . 1.453(10) y
N2B C1B . 1.350(10) y
N2B C7B . 1.392(11) y
N2B C21B . 1.460(10) y
C2A C3A . 1.393(12) ?
C3A C4A . 1.365(13) ?
C3A H3A . 0.9300 ?
C4A C5A . 1.386(15) ?
C4A H4A . 0.9300 ?
C5A C6A . 1.385(14) ?
C5A H5A . 0.9300 ?
C6A C7A . 1.396(11) ?
C6A H6A . 0.9300 ?
C21A C22A . 1.514(9) ?
C21A H21A . 0.9700 ?
C21A H22A . 0.9700 ?
C22A C23A . 1.367(11) ?
C22A C27A . 1.374(12) ?
C23A C24A . 1.383(10) ?
C23A H23A . 0.9300 ?
C24A C25A . 1.348(14) ?
C24A H24A . 0.9300 ?
C25A C26A . 1.346(14) ?
C25A H25A . 0.9300 ?
C26A C27A . 1.401(12) ?
C26A H26A . 0.9300 ?
C27A H27A . 0.9300 ?
C11A C12A . 1.506(11) ?
C11A H11A . 0.9700 ?
C11A H12A . 0.9700 ?
C12A C13A . 1.367(11) ?
C12A C17A . 1.384(11) ?
C13A C14A . 1.381(13) ?
C14A C15A . 1.374(13) ?
C15A C16A . 1.328(14) ?
C16A C17A . 1.390(13) ?
C2B C3B . 1.356(13) ?
C2B C7B . 1.385(11) y
C3B C4B . 1.381(14) ?
C3B H3B . 0.9300 ?
C4B C5B . 1.399(15) ?
C4B H4B . 0.9300 ?
C5B C6B . 1.361(14) ?
C5B H5B . 0.9300 ?
C6B C7B . 1.377(12) ?
C6B H6B . 0.9300 ?
C21B C22B . 1.507(10) ?
C21B H21B . 0.9700 ?
C21B H22B . 0.9700 ?
C22B C27B . 1.378(12) ?
C22B C23B . 1.380(11) ?
C23B C24B . 1.382(11) ?
C23B H23B . 0.9300 ?
C24B C25B . 1.380(14) ?
C24B H24B . 0.9300 ?
C25B C26B . 1.359(13) ?
C25B H25B . 0.9300 ?
C26B C27B . 1.376(11) ?
C26B H26B . 0.9300 ?
C27B H27B . 0.9300 ?
C11B C12B . 1.507(11) ?
C11B H11B . 0.9700 ?
C11B H12B . 0.9700 ?
C12B C17B . 1.376(11) ?
C12B C13B . 1.404(12) ?
C13B C14B . 1.380(12) ?
C14B C15B . 1.338(14) ?
C15B C16B . 1.370(14) ?
C16B C17B . 1.381(12) ?

loop_
_geom_torsion_atom_site_label_1
_geom_torsion_atom_site_label_2
_geom_torsion_atom_site_label_3
_geom_torsion_atom_site_label_4
_geom_torsion_site_symmetry_1
_geom_torsion
_geom_torsion_publ_flag
C7A N2A C1A N1A . 1.0(8) ?
C21A N2A C1A N1A . 177.7(6) ?
C7A N2A C1A Pd1A . -178.7(5) ?
C21A N2A C1A Pd1A . -1.9(9) ?
C2A N1A C1A N2A . -0.4(7) ?
C11A N1A C1A N2A . -178.0(6) ?
C2A N1A C1A Pd1A . 179.2(5) ?
C11A N1A C1A Pd1A . 1.7(10) ?
Br1A Pd1A C1A N2A 2_666 -78.4(6) ?
Br1A Pd1A C1A N2A . 101.6(6) ?
Br1A Pd1A C1A N1A 2_666 102.0(6) ?
Br1A Pd1A C1A N1A . -78.0(6) ?
C1A N1A C2A C7A . -0.3(8) ?
C11A N1A C2A C7A . 177.4(6) ?
C1A N1A C2A C3A . -178.4(8) ?
C11A N1A C2A C3A . -0.7(12) ?
C7A C2A C3A C4A . -1.6(11) ?
N1A C2A C3A C4A . 176.3(8) ?
C2A C3A C4A C5A . 0.0(13) ?
C3A C4A C5A C6A . 1.3(14) ?
C4A C5A C6A C7A . -1.0(12) ?
C3A C2A C7A N2A . 179.2(6) ?
N1A C2A C7A N2A . 0.8(7) ?
C3A C2A C7A C6A . 2.0(11) ?
N1A C2A C7A C6A . -176.3(6) ?
C1A N2A C7A C2A . -1.2(8) ?
C21A N2A C7A C2A . -177.9(6) ?
C1A N2A C7A C6A . 175.6(7) ?
C21A N2A C7A C6A . -1.1(12) ?
C5A C6A C7A C2A . -0.7(11) ?
C5A C6A C7A N2A . -177.1(7) ?
C1A N2A C21A C22A . 131.5(7) ?
C7A N2A C21A C22A . -52.2(9) ?
N2A C21A C22A C23A . -48.5(11) ?
N2A C21A C22A C27A . 131.6(9) y
C27A C22A C23A C24A . 0.0(14) ?
C21A C22A C23A C24A . -179.9(8) ?
C22A C23A C24A C25A . -1.4(15) ?
C23A C24A C25A C26A . 2.2(17) ?
C24A C25A C26A C27A . -1.7(18) ?
C23A C22A C27A C26A . 0.4(15) ?
C21A C22A C27A C26A . -179.7(9) ?
C25A C26A C27A C22A . 0.4(17) ?
C1A N1A C11A C12A . -70.9(10) ?
C2A N1A C11A C12A . 111.9(8) ?
N1A C11A C12A C13A . 142.7(8) y
N1A C11A C12A C17A . -37.1(12) ?
C17A C12A C13A F1A . -178.3(7) ?
C11A C12A C13A F1A . 1.9(13) ?
C17A C12A C13A C14A . 0.3(14) ?
C11A C12A C13A C14A . -179.5(9) ?
F1A C13A C14A F2A . -3.6(13) ?
C12A C13A C14A F2A . 177.7(9) ?
F1A C13A C14A C15A . 178.4(8) ?
C12A C13A C14A C15A . -0.2(15) ?
F2A C14A C15A C16A . -178.6(10) ?
C13A C14A C15A C16A . -0.8(15) ?
F2A C14A C15A F3A . 2.4(15) ?
C13A C14A C15A F3A . -179.7(9) ?
F3A C15A C16A F4A . -1.8(16) ?
C14A C15A C16A F4A . 179.3(9) ?
F3A C15A C16A C17A . -179.6(9) ?
C14A C15A C16A C17A . 1.6(16) ?
C13A C12A C17A F5A . 179.0(9) ?
C11A C12A C17A F5A . -1.2(14) ?
C13A C12A C17A C16A . 0.5(14) ?
C11A C12A C17A C16A . -179.7(9) ?
C15A C16A C17A F5A . 180.0(10) ?
F4A C16A C17A F5A . 2.2(14) ?
C15A C16A C17A C12A . -1.4(16) ?
F4A C16A C17A C12A . -179.2(9) ?
C7B N2B C1B N1B . -1.8(8) ?
C21B N2B C1B N1B . 176.6(7) ?
C7B N2B C1B Pd1B . 177.3(5) ?
C21B N2B C1B Pd1B . -4.3(11) ?
C2B N1B C1B N2B . 0.8(9) ?
C11B N1B C1B N2B . 173.5(7) ?
C2B N1B C1B Pd1B . -178.4(5) ?
C11B N1B C1B Pd1B . -5.7(11) ?
Br1B Pd1B C1B N2B . 73.5(7) ?
Br1B Pd1B C1B N2B 2_755 -106.5(7) ?
Br1B Pd1B C1B N1B . -107.5(7) ?
Br1B Pd1B C1B N1B 2_755 72.5(7) ?
C1B N1B C2B C3B . -177.5(9) ?
C11B N1B C2B C3B . 9.9(14) ?
C1B N1B C2B C7B . 0.6(9) ?
C11B N1B C2B C7B . -172.1(7) ?
C7B C2B C3B C4B . 3.7(14) ?
N1B C2B C3B C4B . -178.5(9) ?
C2B C3B C4B C5B . -0.6(16) ?
C3B C4B C5B C6B . -1.0(17) ?
C4B C5B C6B C7B . -0.6(15) ?
C5B C6B C7B C2B . 3.6(13) ?
C5B C6B C7B N2B . -179.0(9) ?
C3B C2B C7B C6B . -5.4(13) ?
N1B C2B C7B C6B . 176.3(7) ?
C3B C2B C7B N2B . 176.7(8) ?
N1B C2B C7B N2B . -1.6(8) ?
C1B N2B C7B C6B . -175.4(8) ?
C21B N2B C7B C6B . 6.2(13) ?
C1B N2B C7B C2B . 2.2(9) ?
C21B N2B C7B C2B . -176.2(7) ?
C1B N2B C21B C22B . 100.8(9) ?
C7B N2B C21B C22B . -81.0(10) ?
N2B C21B C22B C27B . -34.3(12) y
N2B C21B C22B C23B . 149.8(8) ?
C27B C22B C23B C24B . -0.7(14) ?
C21B C22B C23B C24B . 175.2(9) ?
C22B C23B C24B C25B . -0.1(15) ?
C23B C24B C25B C26B . 0.5(16) ?
C24B C25B C26B C27B . 0.0(16) ?
C25B C26B C27B C22B . -0.9(14) ?
C23B C22B C27B C26B . 1.2(14) ?
C21B C22B C27B C26B . -174.7(9) ?
C1B N1B C11B C12B . 89.3(9) ?
C2B N1B C11B C12B . -98.9(10) ?
N1B C11B C12B C17B . 11.1(14) ?
N1B C11B C12B C13B . -169.3(8) y
C17B C12B C13B F1B . -179.5(8) ?
C11B C12B C13B F1B . 0.9(13) ?
C17B C12B C13B C14B . 2.4(14) ?
C11B C12B C13B C14B . -177.3(9) ?
F1B C13B C14B C15B . 180.0(10) ?
C12B C13B C14B C15B . -1.9(16) ?
F1B C13B C14B F2B . 0.7(14) ?
C12B C13B C14B F2B . 178.8(9) ?
F2B C14B C15B F3B . -1.3(17) ?
C13B C14B C15B F3B . 179.4(9) ?
F2B C14B C15B C16B . -178.9(9) ?
C13B C14B C15B C16B . 1.8(17) ?
F3B C15B C16B F4B . 0.5(16) ?
C14B C15B C16B F4B . 178.2(10) ?
F3B C15B C16B C17B . 179.8(9) ?
C14B C15B C16B C17B . -2.5(17) ?
C13B C12B C17B F5B . -176.8(8) ?
C11B C12B C17B F5B . 2.8(15) ?
C13B C12B C17B C16B . -3.1(14) ?
C11B C12B C17B C16B . 176.5(10) ?
F4B C16B C17B F5B . -3.6(15) ?
C15B C16B C17B F5B . 177.1(10) ?
F4B C16B C17B C12B . -177.4(10) ?
C15B C16B C17B C12B . 3.3(16) ?
